data_1535845
loop_
_publ_author_name
'Irran, E.'
'Juergens, B.'
'Schnick, W.'

_publ_section_title
;
 Trimerization of alkali dicyanamides M (N (C N)2) and formation of
 tricyanomelaminates M3 (C6 N9) (M= K, Rb) in the melt: Crystal structure
 determination of three polymorphs of K (N (C N)2), two of Rb (N (C N)2),
 and one of K3 (C6 N9) and Rb3 (C6 N9) from X-ray powder diffractometry
;
_journal_name_full 'Chemistry - A European Journal'
_journal_page_first 5372
_journal_page_last 5381
_journal_volume 7
_journal_year 2001
_chemical_formula_sum 'C6 K3 N9'
_chemical_name_systematic 'K3 ((C3 N6) (C N)3)'
_space_group_IT_number 14
_symmetry_space_group_name_Hall '-P 2ybc'
_symmetry_space_group_name_H-M 'P 1 21/c 1'
_cell_angle_alpha 90
_cell_angle_beta 101.406
_cell_angle_gamma 90
_cell_formula_units_Z 4
_cell_length_a 3.73823
_cell_length_b 11.9248
_cell_length_c 25.0044
_cell_volume 1092.624
_citation_journal_id_ASTM CEUJED
_cod_data_source_file Irran_CEUJED_2001_260.cif
_cod_data_source_block C6K3N9
_cod_database_code 1535845

loop_
_symmetry_equiv_pos_as_xyz
x,y,z
-x,y+1/2,-z+1/2
-x,-y,-z
x,-y-1/2,z-1/2

loop_
_atom_site_label
_atom_site_type_symbol
_atom_site_fract_x
_atom_site_fract_y
_atom_site_fract_z
_atom_site_occupancy
_atom_site_U_iso_or_equiv
N7 N-1 -0.1467 0.5459 0.4424 1 0.0
N6 N-1 0.071 0.1777 0.2444 1 0.0
K1 K+1 0.5596 0.4149 0.10127 1 0.0
N4 N-1 -0.0793 0.4677 0.3544 1 0.0
N8 N-1 -0.061 0.1469 0.5161 1 0.0
N3 N-1 0.0024 0.3184 0.3017 1 0.0
C6 C+2 0.1408 0.2535 0.2076 1 0.0
N9 N-1 0.152 0.3151 0.1738 1 0.0
K3 K+1 0.3974 0.4961 0.25835 1 0.0
C2 C+2 0.0026 0.174 0.3823 1 0.0
K2 K+1 0.5456 0.3512 0.48627 1 0.0
N5 N-1 -0.054 0.0991 0.4198 1 0.0
C4 C+2 -0.0925 0.5133 0.4025 1 0.0
C5 C+2 -0.043 0.1309 0.472 1 0.0
C1 C+2 0.0371 0.3607 0.3523 1 0.0
N1 N-1 -0.0116 0.2867 0.3923 1 0.0
C3 C+2 0.0782 0.2116 0.2951 1 0.0
N2 N-1 0.0264 0.1367 0.3322 1 0.0
